data_1570859
loop_
_publ_author_name
'Eren, Noga'
'Fadaei-Tirani, Farzaneh'
'Scopelliti, Rosario'
'Severin, Kay'

_publ_section_title
;
 Molecular imine cages with &#x3c0;-basic Au<sub>3</sub>(pyrazolate)
 faces.
;
_journal_issue 10
_journal_name_full 'Chemical science'
_journal_page_first 3539
_journal_page_last 3544
_journal_paper_doi 10.1039/d3sc06280e
_journal_volume 15
_journal_year 2024
_chemical_formula_moiety 'C48 H57 Au3 N6 O3'
_chemical_formula_sum 'C48 H57 Au3 N6 O3'
_chemical_formula_weight 1356.89
_space_group_crystal_system monoclinic
_space_group_IT_number 14
_space_group_name_Hall '-P 2ybc'
_space_group_name_H-M_alt 'P 1 21/c 1'
_atom_sites_solution_hydrogens geom
_atom_sites_solution_primary dual
_atom_sites_solution_secondary difmap
_audit_creation_date 2023-07-05
_audit_creation_method
;
Olex2 1.5
(compiled 2023.03.06 svn.rbb2c1857 for OlexSys, GUI svn.r6748)
;
_audit_update_record
;
2023-07-25 deposited with the CCDC.	2024-01-25 downloaded from the CCDC.
;
_cell_angle_alpha 90
_cell_angle_beta 95.696(2)
_cell_angle_gamma 90
_cell_formula_units_Z 4
_cell_length_a 20.0056(4)
_cell_length_b 29.2892(6)
_cell_length_c 8.03827(16)
_cell_measurement_reflns_used 18163
_cell_measurement_temperature 140.00(10)
_cell_measurement_theta_max 34.2750
_cell_measurement_theta_min 2.0370
_cell_volume 4686.75(16)
_computing_cell_refinement 'CrysAlisPro 1.171.42.75a (Rigaku OD, 2022)'
_computing_data_collection 'CrysAlisPro 1.171.42.75a (Rigaku OD, 2022)'
_computing_data_reduction 'CrysAlisPro 1.171.42.75a (Rigaku OD, 2022)'
_computing_molecular_graphics 'Olex2 1.5 (Dolomanov et al., 2009)'
_computing_publication_material 'Olex2 1.5 (Dolomanov et al., 2009)'
_computing_structure_refinement 'ShelXL 2019/3 (Sheldrick, 2015)'
_computing_structure_solution 'ShelXT 2018/2 (Sheldrick, 2015)'
_diffrn_ambient_environment N~2~
_diffrn_ambient_temperature 140.00(10)
_diffrn_detector 'Hybrid Pixel Array Detector'
_diffrn_detector_area_resol_mean 10.0000
_diffrn_detector_type 'HyPix-Arc 150'
_diffrn_measured_fraction_theta_full 1.000
_diffrn_measured_fraction_theta_max 1.000
_diffrn_measurement_details
;
List of Runs (angles in degrees, time in seconds):

  # Type    Start    End  Width  t~exp~   \w     \q     \k     \f   Frames
#--------------------------------------------------------------------------
  1  \w     10.00  44.00   0.50   10.00    --   -0.82  47.00 174.90   68
  2  \w      8.00  39.00   0.50   10.00    --   -0.82  65.00 -83.06   62
  3  \w     -3.00  25.00   0.50   10.00    --   -0.82  95.00  18.80   56
  4  \w      9.00  34.00   0.50   10.00    --   -0.82  58.00   0.18   50
  5  \w    -13.00  12.00   0.50   10.00    --   -0.82 102.00-153.41   50
  6  \w    -12.00  34.00   0.50   10.00    --  -14.00  28.00 168.21   92
  7  \w     -8.00  25.00   0.50   10.00    --  -18.00  30.00  38.77   66
  8  \w    -49.00 -24.00   0.50   10.00    --  -18.00 135.00  33.12   50
;
_diffrn_measurement_device 'four-circle diffractometer'
_diffrn_measurement_device_type 'XtaLAB Synergy R, DW system, HyPix-Arc 150'
_diffrn_measurement_method '\w scans'
_diffrn_orient_matrix_type 'CrysAlisPro convention (1999,Acta A55,543-557)'
_diffrn_orient_matrix_UB_11 0.0318511000
_diffrn_orient_matrix_UB_12 0.0012465000
_diffrn_orient_matrix_UB_13 0.0470848000
_diffrn_orient_matrix_UB_21 -0.0024116000
_diffrn_orient_matrix_UB_22 0.0241692000
_diffrn_orient_matrix_UB_23 0.0012453000
_diffrn_orient_matrix_UB_31 -0.0157753000
_diffrn_orient_matrix_UB_32 -0.0011874000
_diffrn_orient_matrix_UB_33 0.0750888000
_diffrn_radiation_monochromator mirror
_diffrn_radiation_probe x-ray
_diffrn_radiation_type 'Mo K\a'
_diffrn_radiation_wavelength 0.71073
_diffrn_reflns_av_R_equivalents 0.0378
_diffrn_reflns_av_unetI/netI 0.0376
_diffrn_reflns_Laue_measured_fraction_full 1.000
_diffrn_reflns_Laue_measured_fraction_max 1.000
_diffrn_reflns_limit_h_max 28
_diffrn_reflns_limit_h_min -28
_diffrn_reflns_limit_k_max 41
_diffrn_reflns_limit_k_min -41
_diffrn_reflns_limit_l_max 11
_diffrn_reflns_limit_l_min -11
_diffrn_reflns_number 54089
_diffrn_reflns_point_group_measured_fraction_full 1.000
_diffrn_reflns_point_group_measured_fraction_max 1.000
_diffrn_reflns_theta_full 25.242
_diffrn_reflns_theta_max 30.508
_diffrn_reflns_theta_min 2.046
_diffrn_source 'Rotating-anode X-ray tube'
_diffrn_source_type 'Rigaku (Mo) X-ray Source'
_exptl_absorpt_coefficient_mu 9.414
_exptl_absorpt_correction_T_max 0.832
_exptl_absorpt_correction_T_min 0.361
_exptl_absorpt_correction_type gaussian
_exptl_absorpt_process_details
;
CrysAlisPro 1.171.42.75a (Rigaku Oxford Diffraction, 2022)
Numerical absorption correction based on Gaussian integration over
a multifaceted crystal model.
Empirical absorption correction using spherical harmonics
as implemented in SCALE3 ABSPACK scaling algorithm
;
_exptl_crystal_colour colourless
_exptl_crystal_colour_primary colourless
_exptl_crystal_density_diffrn 1.923
_exptl_crystal_description needle
_exptl_crystal_F_000 2592
_exptl_crystal_size_max 0.41
_exptl_crystal_size_mid 0.05
_exptl_crystal_size_min 0.04
_refine_diff_density_max 1.569
_refine_diff_density_min -1.494
_refine_diff_density_rms 0.126
_refine_ls_extinction_method none
_refine_ls_goodness_of_fit_ref 0.998
_refine_ls_hydrogen_treatment constr
_refine_ls_matrix_type full
_refine_ls_number_parameters 643
_refine_ls_number_reflns 14329
_refine_ls_number_restraints 564
_refine_ls_restrained_S_all 1.025
_refine_ls_R_factor_all 0.0558
_refine_ls_R_factor_gt 0.0295
_refine_ls_shift/su_max 0.004
_refine_ls_shift/su_mean 0.000
_refine_ls_structure_factor_coef Fsqd
_refine_ls_weighting_details 'w=1/[\s^2^(Fo^2^)+(0.0197P)^2^+6.2292P] where P=(Fo^2^+2Fc^2^)/3'
_refine_ls_weighting_scheme calc
_refine_ls_wR_factor_gt 0.0519
_refine_ls_wR_factor_ref 0.0575
_reflns_Friedel_coverage 0.000
_reflns_number_gt 10387
_reflns_number_total 14329
_reflns_threshold_expression 'I > 2\s(I)'
_cod_data_source_file d3sc06280e2.cif
_cod_data_source_block ne_02_15_mo
_cod_depositor_comments
;
The following automatic conversions were performed:

data item '_exptl_absorpt_correction_type' value 'Gaussian' was
changed to 'gaussian' in accordance with the
/home/data/users/saulius/crontab/automatic-downloads/rss-feeds/RSC/lib/dictionaries/cif_core.dic
dictionary named 'cif_core.dic' version 2.4.2 last updated on
2011-04-26.

Automatic conversion script
Id: cif_fix_values 8170 2020-07-09 18:12:32Z antanas 

 Adding full bibliography for 1570859--1570865.cif.
;
_cod_original_cell_volume 4686.76(17)
_cod_database_code 1570859
_shelx_shelxl_version_number 2019/3
_audit_contact_author 'Farzaneh Fadaei Tirani'
_chemical_oxdiff_formula 'C48 H57 Au3 N6 O3'
_shelx_space_group_comment
;
The symmetry employed for this shelxl refinement is uniquely defined
by the following loop, which should always be used as a source of
symmetry information in preference to the above space-group names.
They are only intended as comments.
;
_shelx_estimated_absorpt_t_max 0.705
_shelx_estimated_absorpt_t_min 0.113
_olex2_refinement_description
;
1. Fixed Uiso
 At 1.2 times of:
  All C(H) groups, All C(H,H) groups
 At 1.5 times of:
  All C(H,H,H) groups
2. Restrained distances
 O2A-C29 = C29-O2B
 1.2 with sigma of 0.01
 C7B-C2 \\sim C2-C7A
 with sigma of 0.02
 O3A-C45 \\sim O3B-C45
 with sigma of 0.02
 O1A-C13A \\sim O1B-C13B
 with sigma of 0.02
 C13A-C11A \\sim C11B-C13B
 with sigma of 0.02
3. Uiso/Uaniso restraints and constraints
C1 \\sim C2 \\sim C3 \\sim C4 \\sim C5 \\sim C6 \\sim C7A \\sim C8A \\sim C9A
\\sim C10A \\sim C11A \\sim C12A \\sim C7B \\sim C12B \\sim C11B \\sim C10B
\\sim C9B \\sim C8B \\sim C13A \\sim C13B \\sim C14 \\sim C15A \\sim C15B \\sim
C16A \\sim C16B \\sim C17 \\sim C18 \\sim C19 \\sim C20 \\sim C21 \\sim C22
\\sim C23 \\sim C24 \\sim C25 \\sim C26 \\sim C27 \\sim C28 \\sim C29 \\sim C30
\\sim C31 \\sim C32 \\sim C33 \\sim C34 \\sim C35 \\sim C36 \\sim C37 \\sim C38
\\sim C39 \\sim C40 \\sim C41 \\sim C42 \\sim C43 \\sim C44 \\sim C45 \\sim C46
\\sim C47 \\sim C48 \\sim O1A \\sim O1B \\sim O2A \\sim O2B \\sim O3A \\sim
O3B: within 2A with sigma of 0.005 and sigma for terminal atoms of 0.01 within
2A
4. Others
 Sof(O1B)=Sof(C7B)=Sof(C12B)=Sof(H12B)=Sof(C11B)=Sof(C10B)=Sof(H10B)=Sof(C9B)=
 Sof(H9B)=Sof(C8B)=Sof(H8B)=Sof(C13B)=Sof(H13B)=1-FVAR(1)
 Sof(O1A)=Sof(C7A)=Sof(C8A)=Sof(H8A)=Sof(C9A)=Sof(H9A)=Sof(C10A)=Sof(H10A)=
 Sof(C11A)=Sof(C12A)=Sof(H12A)=Sof(C13A)=Sof(H13A)=FVAR(1)
 Sof(O2B)=Sof(H29A)=1-FVAR(2)
 Sof(O2A)=Sof(H29)=FVAR(2)
 Sof(O3B)=Sof(H45A)=1-FVAR(3)
 Sof(O3A)=Sof(H45)=FVAR(3)
 Sof(H14A)=Sof(C15B)=Sof(H15D)=Sof(H15E)=Sof(H15F)=Sof(C16B)=Sof(H16D)=
 Sof(H16E)=Sof(H16F)=1-FVAR(4)
 Sof(H14)=Sof(C15A)=Sof(H15A)=Sof(H15B)=Sof(H15C)=Sof(C16A)=Sof(H16A)=
 Sof(H16B)=Sof(H16C)=FVAR(4)
5.a Ternary CH refined with riding coordinates:
 C4(H4), C14(H14), C14(H14A), C20(H20), C30(H30), C36(H36), C46(H46)
5.b Aromatic/amide H refined with riding coordinates:
 C8A(H8A), C9A(H9A), C10A(H10A), C12A(H12A), C12B(H12B), C10B(H10B), C9B(H9B),
 C8B(H8B), C13A(H13A), C13B(H13B), C24(H24), C25(H25), C26(H26), C28(H28),
 C29(H29), C29(H29A), C40(H40), C42(H42), C43(H43), C44(H44), C45(H45),
 C45(H45A)
5.c Fitted hexagon refined as free rotating group:
 C7A(C8A,C9A,C10A,C11A,C12A), C7B(C12B,C11B,C10B,C9B,C8B)
5.d Idealised Me refined as rotating group:
 C5(H5A,H5B,H5C), C6(H6A,H6B,H6C), C15A(H15A,H15B,H15C), C15B(H15D,H15E,H15F),
 C16A(H16A,H16B,H16C), C16B(H16D,H16E,H16F), C21(H21A,H21B,H21C), C22(H22A,H22B,
 H22C), C31(H31A,H31B,H31C), C32(H32A,H32B,H32C), C37(H37A,H37B,H37C), C38(H38A,
 H38B,H38C), C47(H47A,H47B,H47C), C48(H48A,H48B,H48C)
;
_olex2_submission_special_instructions 'No special instructions were received'
_oxdiff_exptl_absorpt_empirical_details
;
Empirical correction (ABSPACK) includes:
- Absorption correction using spherical harmonics
- Frame scaling
- Detector area scaling
- B-factor correction
;
_oxdiff_exptl_absorpt_empirical_full_max 1.190
_oxdiff_exptl_absorpt_empirical_full_min 0.776

loop_
_space_group_symop_operation_xyz
'x, y, z'
'-x, y+1/2, -z+1/2'
'-x, -y, -z'
'x, -y-1/2, z-1/2'

loop_
_atom_site_label
_atom_site_type_symbol
_atom_site_fract_x
_atom_site_fract_y
_atom_site_fract_z
_atom_site_U_iso_or_equiv
_atom_site_adp_type
_atom_site_occupancy
_atom_site_site_symmetry_order
_atom_site_calc_flag
_atom_site_refinement_flags_posn
_atom_site_refinement_flags_adp
_atom_site_refinement_flags_occupancy
_atom_site_disorder_assembly
_atom_site_disorder_group
Au1 Au 0.32344(2) 0.59869(2) 0.23482(2) 0.03276(4) Uani 1 1 d . . . . .
Au2 Au 0.20502(2) 0.51766(2) 0.23798(2) 0.03445(4) Uani 1 1 d . . . . .
Au3 Au 0.31953(2) 0.51348(2) -0.03958(2) 0.03313(4) Uani 1 1 d . . . . .
O1A O 0.0822(4) 0.6693(3) 1.2576(9) 0.087(2) Uani 0.526(3) 1 d D U P A 1
O1B O 0.0038(5) 0.7338(4) 0.9691(10) 0.097(2) Uani 0.474(3) 1 d D U P A 2
O2A O 0.2003(3) 0.19427(19) -0.0851(8) 0.083(2) Uani 0.666(8) 1 d D U P B 1
O2B O 0.2547(6) 0.2321(4) 0.0378(16) 0.089(3) Uani 0.334(8) 1 d D U P B 2
O3A O 0.5759(3) 0.76229(19) -0.2362(10) 0.090(2) Uani 0.647(8) 1 d D U P C 1
O3B O 0.6566(5) 0.7524(4) -0.3284(17) 0.083(3) Uani 0.353(8) 1 d D U P C 2
N1 N 0.25414(16) 0.60239(11) 0.3984(4) 0.0350(7) Uani 1 1 d . . . . .
N2 N 0.20727(16) 0.56873(12) 0.4016(4) 0.0361(7) Uani 1 1 d . . . . .
N3 N 0.20342(17) 0.46607(11) 0.0759(4) 0.0384(8) Uani 1 1 d . . . . .
N4 N 0.25218(17) 0.46361(11) -0.0322(4) 0.0371(7) Uani 1 1 d . . . . .
N5 N 0.38904(15) 0.56198(10) -0.0467(4) 0.0333(7) Uani 1 1 d . . . . .
N6 N 0.39381(16) 0.59509(10) 0.0753(4) 0.0338(7) Uani 1 1 d . . . . .
C1 C 0.2446(2) 0.63401(15) 0.5162(5) 0.0416(9) Uani 1 1 d . U . . .
C2 C 0.1889(2) 0.62012(17) 0.5965(5) 0.0469(9) Uani 1 1 d D U . . .
C3 C 0.1673(2) 0.57916(16) 0.5212(5) 0.0430(9) Uani 1 1 d . U . . .
C4 C 0.2903(2) 0.67448(16) 0.5420(5) 0.0468(10) Uani 1 1 d . U . . .
H4 H 0.325936 0.671250 0.463957 0.056 Uiso 1 1 calc R U . . .
C5 C 0.2533(3) 0.7191(2) 0.4994(8) 0.0793(17) Uani 1 1 d . U . . .
H5A H 0.232250 0.717829 0.384013 0.119 Uiso 1 1 calc R U . . .
H5B H 0.285195 0.744554 0.510941 0.119 Uiso 1 1 calc R U . . .
H5C H 0.218570 0.723617 0.575683 0.119 Uiso 1 1 calc R U . . .
C6 C 0.3251(3) 0.67613(18) 0.7192(6) 0.0639(13) Uani 1 1 d . U . . .
H6A H 0.291491 0.680288 0.798643 0.096 Uiso 1 1 calc R U . . .
H6B H 0.356882 0.701685 0.729162 0.096 Uiso 1 1 calc R U . . .
H6C H 0.349393 0.647473 0.743823 0.096 Uiso 1 1 calc R U . . .
C7A C 0.1471(3) 0.6513(2) 0.7059(6) 0.0469(12) Uani 0.526(3) 1 d DG U P A 1
C8A C 0.1044(3) 0.6860(2) 0.6430(5) 0.0563(14) Uani 0.526(3) 1 d G U P A 1
H8A H 0.101523 0.693495 0.527514 0.068 Uiso 0.526(3) 1 calc R U P A 1
C9A C 0.0659(3) 0.7097(2) 0.7490(7) 0.0620(13) Uani 0.526(3) 1 d G U P A 1
H9A H 0.036757 0.733438 0.706028 0.074 Uiso 0.526(3) 1 calc R U P A 1
C10A C 0.0701(3) 0.6987(2) 0.9180(6) 0.0604(12) Uani 0.526(3) 1 d G U P A 1
H10A H 0.043843 0.714965 0.990451 0.072 Uiso 0.526(3) 1 calc R U P A 1
C11A C 0.1128(3) 0.6640(2) 0.9809(5) 0.0566(12) Uani 0.526(3) 1 d DG U P A 1
C12A C 0.1513(3) 0.6403(2) 0.8749(6) 0.0532(11) Uani 0.526(3) 1 d G U P A 1
H12A H 0.180459 0.616604 0.917850 0.064 Uiso 0.526(3) 1 calc R U P A 1
C7B C 0.1663(3) 0.6365(2) 0.7581(6) 0.0479(13) Uani 0.474(3) 1 d DG U P A 2
C12B C 0.1160(3) 0.6693(2) 0.7365(6) 0.0537(11) Uani 0.474(3) 1 d G U P A 2
H12B H 0.100390 0.679468 0.627292 0.064 Uiso 0.474(3) 1 calc R U P A 2
C11B C 0.0885(3) 0.6872(2) 0.8747(7) 0.0576(12) Uani 0.474(3) 1 d DG U P A 2
C10B C 0.1114(4) 0.6723(3) 1.0344(6) 0.0580(12) Uani 0.474(3) 1 d G U P A 2
H10B H 0.092574 0.684509 1.128866 0.070 Uiso 0.474(3) 1 calc R U P A 2
C9B C 0.1617(3) 0.6395(3) 1.0560(5) 0.0597(13) Uani 0.474(3) 1 d G U P A 2
H9B H 0.177321 0.629307 1.165205 0.072 Uiso 0.474(3) 1 calc R U P A 2
C8B C 0.1892(3) 0.6216(2) 0.9178(7) 0.0565(15) Uani 0.474(3) 1 d G U P A 2
H8B H 0.223602 0.599184 0.932589 0.068 Uiso 0.474(3) 1 calc R U P A 2
C13A C 0.1136(5) 0.6503(4) 1.1552(11) 0.0654(15) Uani 0.526(3) 1 d D U P A 1
H13A H 0.140409 0.624726 1.191510 0.078 Uiso 0.526(3) 1 calc R U P A 1
C13B C 0.0317(6) 0.7176(4) 0.8523(13) 0.0681(16) Uani 0.474(3) 1 d D U P A 2
H13B H 0.014821 0.725589 0.741517 0.082 Uiso 0.474(3) 1 calc R U P A 2
C14 C 0.1082(2) 0.54920(19) 0.5537(6) 0.0561(11) Uani 1 1 d . U . . .
H14 H 0.122543 0.522169 0.490031 0.067 Uiso 0.560(16) 1 calc R U P D 1
H14A H 0.107788 0.532880 0.444314 0.067 Uiso 0.440(16) 1 calc R U P D 2
C15A C 0.1162(5) 0.5265(4) 0.7230(14) 0.051(2) Uani 0.560(16) 1 d . U P D 1
H15A H 0.161030 0.512751 0.741770 0.076 Uiso 0.560(16) 1 calc R U P D 1
H15B H 0.082054 0.502636 0.727244 0.076 Uiso 0.560(16) 1 calc R U P D 1
H15C H 0.110825 0.549246 0.809962 0.076 Uiso 0.560(16) 1 calc R U P D 1
C15B C 0.1203(7) 0.5112(6) 0.644(2) 0.065(3) Uani 0.440(16) 1 d . U P D 2
H15D H 0.078507 0.500498 0.684543 0.098 Uiso 0.440(16) 1 calc R U P D 2
H15E H 0.153378 0.517760 0.739091 0.098 Uiso 0.440(16) 1 calc R U P D 2
H15F H 0.137963 0.487582 0.573764 0.098 Uiso 0.440(16) 1 calc R U P D 2
C16A C 0.0487(7) 0.5595(5) 0.440(2) 0.069(3) Uani 0.560(16) 1 d . U P D 1
H16A H 0.040614 0.592555 0.439028 0.104 Uiso 0.560(16) 1 calc R U P D 1
H16B H 0.009701 0.543747 0.477739 0.104 Uiso 0.560(16) 1 calc R U P D 1
H16C H 0.055684 0.549287 0.327044 0.104 Uiso 0.560(16) 1 calc R U P D 1
C16B C 0.0419(8) 0.5696(6) 0.5116(18) 0.050(3) Uani 0.440(16) 1 d . U P D 2
H16D H 0.035759 0.595096 0.587734 0.076 Uiso 0.440(16) 1 calc R U P D 2
H16E H 0.007075 0.546610 0.522526 0.076 Uiso 0.440(16) 1 calc R U P D 2
H16F H 0.038459 0.580922 0.396243 0.076 Uiso 0.440(16) 1 calc R U P D 2
C17 C 0.1639(2) 0.42916(14) 0.0553(5) 0.0416(9) Uani 1 1 d . U . . .
C18 C 0.1879(2) 0.40151(14) -0.0692(5) 0.0431(8) Uani 1 1 d . U . . .
C19 C 0.2436(2) 0.42451(14) -0.1198(5) 0.0431(9) Uani 1 1 d . U . . .
C20 C 0.1040(2) 0.42403(16) 0.1527(6) 0.0514(10) Uani 1 1 d . U . . .
H20 H 0.111836 0.445613 0.249033 0.062 Uiso 1 1 calc R U . . .
C21 C 0.0414(3) 0.4402(3) 0.0541(8) 0.100(2) Uani 1 1 d . U . . .
H21A H 0.004470 0.440538 0.125709 0.151 Uiso 1 1 calc R U . . .
H21B H 0.030080 0.419587 -0.040551 0.151 Uiso 1 1 calc R U . . .
H21C H 0.048388 0.471100 0.012435 0.151 Uiso 1 1 calc R U . . .
C22 C 0.0977(3) 0.3775(2) 0.2291(7) 0.0764(16) Uani 1 1 d . U . . .
H22A H 0.086173 0.355084 0.140494 0.115 Uiso 1 1 calc R U . . .
H22B H 0.062354 0.378135 0.305206 0.115 Uiso 1 1 calc R U . . .
H22C H 0.140504 0.369068 0.291525 0.115 Uiso 1 1 calc R U . . .
C23 C 0.1615(2) 0.35645(15) -0.1281(6) 0.0485(9) Uani 1 1 d . U . . .
C24 C 0.1070(3) 0.35233(19) -0.2462(7) 0.0626(11) Uani 1 1 d . U . . .
H24 H 0.085816 0.379001 -0.293465 0.075 Uiso 1 1 calc R U . . .
C25 C 0.0826(3) 0.3092(2) -0.2975(7) 0.0706(13) Uani 1 1 d . U . . .
H25 H 0.044365 0.306366 -0.376913 0.085 Uiso 1 1 calc R U . . .
C26 C 0.1150(3) 0.27113(19) -0.2310(7) 0.0683(12) Uani 1 1 d . U . . .
H26 H 0.099258 0.241852 -0.267539 0.082 Uiso 1 1 calc R U . . .
C27 C 0.1687(3) 0.27395(16) -0.1147(7) 0.0596(10) Uani 1 1 d . U . . .
C28 C 0.1916(2) 0.31652(15) -0.0632(6) 0.0518(10) Uani 1 1 d . U . . .
H28 H 0.228968 0.318696 0.018959 0.062 Uiso 1 1 calc R U . . .
C29 C 0.2064(4) 0.23293(17) -0.0488(8) 0.0704(13) Uani 1 1 d D U . . .
H29 H 0.241243 0.239102 0.037258 0.085 Uiso 0.666(8) 1 calc R U P B 1
H29A H 0.187828 0.204177 -0.083101 0.085 Uiso 0.334(8) 1 calc R U P B 2
C30 C 0.2886(3) 0.41451(16) -0.2541(6) 0.0572(11) Uani 1 1 d . U . . .
H30 H 0.327859 0.435585 -0.234154 0.069 Uiso 1 1 calc R U . . .
C31 C 0.3171(2) 0.36639(16) -0.2526(6) 0.0552(12) Uani 1 1 d . U . . .
H31A H 0.338696 0.359355 -0.140733 0.083 Uiso 1 1 calc R U . . .
H31B H 0.350271 0.364233 -0.334085 0.083 Uiso 1 1 calc R U . . .
H31C H 0.280688 0.344570 -0.281933 0.083 Uiso 1 1 calc R U . . .
C32 C 0.2542(4) 0.4265(3) -0.4220(7) 0.103(2) Uani 1 1 d . U . . .
H32A H 0.214123 0.407496 -0.445381 0.154 Uiso 1 1 calc R U . . .
H32B H 0.284966 0.421194 -0.507663 0.154 Uiso 1 1 calc R U . . .
H32C H 0.241146 0.458775 -0.423045 0.154 Uiso 1 1 calc R U . . .
C33 C 0.44110(19) 0.56691(13) -0.1397(4) 0.0330(8) Uani 1 1 d . U . . .
C34 C 0.47967(19) 0.60426(12) -0.0782(5) 0.0324(7) Uani 1 1 d . U . . .
C35 C 0.44844(19) 0.62079(13) 0.0579(5) 0.0340(8) Uani 1 1 d . U . . .
C36 C 0.4513(2) 0.53675(13) -0.2874(5) 0.0362(8) Uani 1 1 d . U . . .
H36 H 0.487316 0.551265 -0.347313 0.043 Uiso 1 1 calc R U . . .
C37 C 0.4761(2) 0.48908(14) -0.2356(5) 0.0441(10) Uani 1 1 d . U . . .
H37A H 0.517523 0.491560 -0.160029 0.066 Uiso 1 1 calc R U . . .
H37B H 0.485043 0.471686 -0.335151 0.066 Uiso 1 1 calc R U . . .
H37C H 0.441715 0.473376 -0.178268 0.066 Uiso 1 1 calc R U . . .
C38 C 0.3883(2) 0.53425(16) -0.4122(5) 0.0473(10) Uani 1 1 d . U . . .
H38A H 0.352934 0.517586 -0.361713 0.071 Uiso 1 1 calc R U . . .
H38B H 0.398985 0.518332 -0.513503 0.071 Uiso 1 1 calc R U . . .
H38C H 0.372682 0.565219 -0.441223 0.071 Uiso 1 1 calc R U . . .
C39 C 0.54131(19) 0.62221(13) -0.1415(5) 0.0338(7) Uani 1 1 d . U . . .
C40 C 0.5479(2) 0.66790(14) -0.1794(5) 0.0422(9) Uani 1 1 d . U . . .
H40 H 0.512202 0.688385 -0.164167 0.051 Uiso 1 1 calc R U . . .
C41 C 0.6065(2) 0.68437(14) -0.2400(6) 0.0464(9) Uani 1 1 d . U . . .
C42 C 0.6586(2) 0.65493(15) -0.2648(5) 0.0449(9) Uani 1 1 d . U . . .
H42 H 0.697884 0.666037 -0.308727 0.054 Uiso 1 1 calc R U . . .
C43 C 0.6533(2) 0.60942(15) -0.2253(5) 0.0431(9) Uani 1 1 d . U . . .
H43 H 0.689480 0.589259 -0.239375 0.052 Uiso 1 1 calc R U . . .
C44 C 0.5951(2) 0.59275(14) -0.1649(5) 0.0380(8) Uani 1 1 d . U . . .
H44 H 0.591708 0.561219 -0.139339 0.046 Uiso 1 1 calc R U . . .
C45 C 0.6124(3) 0.73337(17) -0.2745(8) 0.0661(12) Uani 1 1 d D U . . .
H45 H 0.649147 0.742623 -0.333010 0.079 Uiso 0.647(8) 1 calc R U P C 1
H45A H 0.575664 0.751832 -0.249725 0.079 Uiso 0.353(8) 1 calc R U P C 2
C46 C 0.4705(2) 0.65938(13) 0.1758(5) 0.0383(8) Uani 1 1 d . U . . .
H46 H 0.514129 0.670893 0.141404 0.046 Uiso 1 1 calc R U . . .
C47 C 0.4211(2) 0.69978(14) 0.1590(6) 0.0452(10) Uani 1 1 d . U . . .
H47A H 0.416163 0.710536 0.043000 0.068 Uiso 1 1 calc R U . . .
H47B H 0.438318 0.724627 0.232835 0.068 Uiso 1 1 calc R U . . .
H47C H 0.377255 0.689883 0.190518 0.068 Uiso 1 1 calc R U . . .
C48 C 0.4842(2) 0.64363(16) 0.3575(5) 0.0458(10) Uani 1 1 d . U . . .
H48A H 0.442421 0.632281 0.396872 0.069 Uiso 1 1 calc R U . . .
H48B H 0.501099 0.669372 0.427282 0.069 Uiso 1 1 calc R U . . .
H48C H 0.517712 0.619145 0.364681 0.069 Uiso 1 1 calc R U . . .

loop_
_atom_site_aniso_label
_atom_site_aniso_U_11
_atom_site_aniso_U_22
_atom_site_aniso_U_33
_atom_site_aniso_U_23
_atom_site_aniso_U_13
_atom_site_aniso_U_12
Au1 0.03477(7) 0.03151(7) 0.03406(7) 0.00168(6) 0.01362(6) 0.00395(6)
Au2 0.03846(8) 0.02900(7) 0.03726(8) 0.00333(6) 0.01057(6) 0.00412(6)
Au3 0.03847(8) 0.02500(7) 0.03782(8) 0.00337(6) 0.01326(6) 0.00293(6)
O1A 0.081(4) 0.128(5) 0.057(4) 0.000(4) 0.029(3) 0.029(4)
O1B 0.107(5) 0.121(5) 0.068(4) 0.010(4) 0.027(4) 0.063(4)
O2A 0.092(4) 0.052(3) 0.111(4) -0.006(3) 0.046(3) 0.006(3)
O2B 0.100(6) 0.055(5) 0.119(7) 0.010(5) 0.048(6) 0.008(5)
O3A 0.073(4) 0.042(3) 0.161(5) 0.033(3) 0.040(4) 0.008(3)
O3B 0.074(5) 0.045(5) 0.136(6) 0.017(5) 0.036(5) -0.010(4)
N1 0.0345(16) 0.0383(18) 0.0341(16) -0.0029(14) 0.0126(14) 0.0018(14)
N2 0.0339(17) 0.0398(18) 0.0360(17) 0.0007(14) 0.0097(14) 0.0022(15)
N3 0.0437(19) 0.0279(16) 0.0456(19) 0.0020(14) 0.0148(16) 0.0024(14)
N4 0.0420(18) 0.0281(16) 0.0435(18) 0.0008(14) 0.0153(15) -0.0003(14)
N5 0.0381(17) 0.0277(16) 0.0358(17) 0.0026(13) 0.0130(14) 0.0040(13)
N6 0.0384(17) 0.0283(16) 0.0368(16) 0.0023(13) 0.0139(14) 0.0048(14)
C1 0.0412(19) 0.048(2) 0.0377(18) -0.0092(17) 0.0159(16) -0.0017(17)
C2 0.0441(18) 0.058(2) 0.0409(17) -0.0095(16) 0.0167(15) -0.0011(17)
C3 0.0381(19) 0.052(2) 0.0403(19) 0.0019(17) 0.0129(16) -0.0041(17)
C4 0.045(2) 0.051(2) 0.047(2) -0.0126(19) 0.0175(18) -0.0094(19)
C5 0.083(4) 0.063(4) 0.088(4) 0.016(3) -0.007(3) -0.015(3)
C6 0.072(3) 0.048(3) 0.068(3) -0.011(2) -0.009(3) -0.008(3)
C7A 0.045(2) 0.060(3) 0.038(2) 0.000(2) 0.017(2) 0.011(2)
C8A 0.057(3) 0.069(3) 0.045(3) 0.006(2) 0.019(2) 0.022(2)
C9A 0.063(3) 0.075(3) 0.051(3) 0.007(2) 0.019(2) 0.027(2)
C10A 0.060(2) 0.076(3) 0.048(2) 0.004(2) 0.018(2) 0.026(2)
C11A 0.053(2) 0.075(3) 0.044(2) 0.002(2) 0.018(2) 0.020(2)
C12A 0.050(2) 0.069(2) 0.042(2) 0.001(2) 0.0144(19) 0.020(2)
C7B 0.046(2) 0.061(3) 0.039(2) -0.002(2) 0.014(2) 0.013(2)
C12B 0.053(2) 0.069(2) 0.042(2) 0.004(2) 0.017(2) 0.021(2)
C11B 0.058(2) 0.073(3) 0.045(2) 0.004(2) 0.019(2) 0.024(2)
C10B 0.055(2) 0.077(3) 0.045(2) 0.002(2) 0.018(2) 0.024(2)
C9B 0.059(3) 0.078(3) 0.044(2) 0.000(2) 0.013(2) 0.027(2)
C8B 0.057(3) 0.073(3) 0.041(3) -0.003(3) 0.011(3) 0.025(3)
C13A 0.060(3) 0.087(3) 0.050(3) 0.003(3) 0.014(3) 0.025(3)
C13B 0.070(3) 0.084(3) 0.052(3) 0.005(3) 0.017(3) 0.034(3)
C14 0.047(2) 0.069(3) 0.054(2) 0.008(2) 0.0134(19) -0.011(2)
C15A 0.047(4) 0.063(5) 0.044(5) 0.004(4) 0.015(4) -0.007(4)
C15B 0.051(5) 0.076(6) 0.068(6) 0.012(5) 0.007(5) -0.013(5)
C16A 0.045(5) 0.076(6) 0.086(7) 0.015(6) 0.001(6) -0.013(5)
C16B 0.044(5) 0.063(6) 0.045(6) 0.007(5) 0.007(5) -0.013(5)
C17 0.046(2) 0.0301(18) 0.050(2) 0.0047(16) 0.0119(17) -0.0007(16)
C18 0.0479(19) 0.0313(17) 0.0515(19) 0.0003(16) 0.0129(16) -0.0025(16)
C19 0.056(2) 0.0286(18) 0.047(2) -0.0007(16) 0.0178(18) -0.0019(17)
C20 0.050(2) 0.045(2) 0.062(2) 0.007(2) 0.021(2) 0.0003(19)
C21 0.059(3) 0.142(6) 0.106(5) 0.043(4) 0.033(3) 0.027(4)
C22 0.084(4) 0.065(3) 0.086(4) 0.006(3) 0.038(3) -0.010(3)
C23 0.052(2) 0.0375(19) 0.059(2) -0.0068(17) 0.0204(18) -0.0087(17)
C24 0.063(3) 0.057(2) 0.068(3) -0.013(2) 0.011(2) -0.008(2)
C25 0.068(3) 0.070(3) 0.075(3) -0.020(2) 0.016(2) -0.016(2)
C26 0.077(3) 0.054(2) 0.079(3) -0.022(2) 0.034(2) -0.014(2)
C27 0.068(2) 0.041(2) 0.077(2) -0.008(2) 0.041(2) -0.0059(19)
C28 0.056(2) 0.037(2) 0.066(2) -0.0056(19) 0.026(2) -0.0039(18)
C29 0.089(3) 0.036(2) 0.094(3) -0.005(2) 0.050(3) -0.004(2)
C30 0.078(3) 0.040(2) 0.059(2) -0.0064(19) 0.031(2) -0.004(2)
C31 0.058(3) 0.047(3) 0.064(3) -0.013(2) 0.024(2) -0.001(2)
C32 0.164(6) 0.094(5) 0.057(3) 0.012(3) 0.043(4) 0.050(4)
C33 0.0393(18) 0.0284(16) 0.0333(17) 0.0072(14) 0.0137(15) 0.0091(14)
C34 0.0377(17) 0.0270(15) 0.0343(16) 0.0083(13) 0.0121(14) 0.0067(14)
C35 0.0365(18) 0.0274(16) 0.0396(18) 0.0061(14) 0.0109(15) 0.0061(14)
C36 0.0421(19) 0.0329(18) 0.0356(18) 0.0082(15) 0.0136(16) 0.0068(16)
C37 0.053(2) 0.039(2) 0.042(2) 0.0001(18) 0.0115(19) 0.0151(19)
C38 0.053(3) 0.052(3) 0.038(2) 0.0045(19) 0.0095(19) 0.010(2)
C39 0.0372(17) 0.0297(16) 0.0362(16) 0.0063(14) 0.0118(14) 0.0042(14)
C40 0.0422(19) 0.0341(18) 0.053(2) 0.0070(17) 0.0170(17) 0.0070(16)
C41 0.0464(19) 0.0350(18) 0.061(2) 0.0100(17) 0.0193(17) -0.0002(16)
C42 0.0402(19) 0.046(2) 0.051(2) 0.0029(18) 0.0193(17) 0.0006(17)
C43 0.0427(19) 0.044(2) 0.0448(19) 0.0023(17) 0.0169(16) 0.0118(17)
C44 0.0421(19) 0.0342(18) 0.0401(18) 0.0060(15) 0.0161(16) 0.0064(16)
C45 0.059(3) 0.042(2) 0.101(3) 0.020(2) 0.027(2) -0.002(2)
C46 0.0410(19) 0.0326(18) 0.0433(19) 0.0015(16) 0.0145(16) 0.0034(16)
C47 0.053(2) 0.031(2) 0.053(2) -0.0062(18) 0.013(2) 0.0066(18)
C48 0.048(2) 0.048(2) 0.043(2) 0.0003(19) 0.0080(19) -0.002(2)

loop_
_atom_type_symbol
_atom_type_description
_atom_type_scat_dispersion_real
_atom_type_scat_dispersion_imag
_atom_type_scat_source
C C 0.0033 0.0016 'International Tables Vol C Tables 4.2.6.8 and 6.1.1.4'
H H 0.0000 0.0000 'International Tables Vol C Tables 4.2.6.8 and 6.1.1.4'
Au Au -2.0133 8.8022 'International Tables Vol C Tables 4.2.6.8 and 6.1.1.4'
N N 0.0061 0.0033 'International Tables Vol C Tables 4.2.6.8 and 6.1.1.4'
O O 0.0106 0.0060 'International Tables Vol C Tables 4.2.6.8 and 6.1.1.4'

loop_
_exptl_crystal_face_index_h
_exptl_crystal_face_index_k
_exptl_crystal_face_index_l
_exptl_crystal_face_perp_dist
-1 0 0 0.0210
1 0 0 0.0210
0 0 1 0.0997
0 0 -1 0.2976
0 -1 0 0.0245
0 1 0 0.0169
1 -1 0 0.0220
-1 1 0 0.0179

loop_
_geom_angle_atom_site_label_1
_geom_angle_atom_site_label_2
_geom_angle_atom_site_label_3
_geom_angle
_geom_angle_site_symmetry_1
_geom_angle_site_symmetry_3
_geom_angle_publ_flag
Au3 Au1 Au2 60.277(5) . . ?
N1 Au1 Au2 59.92(9) . . ?
N1 Au1 Au3 120.19(9) . . ?
N6 Au1 Au2 120.69(9) . . ?
N6 Au1 Au3 60.45(9) . . ?
N6 Au1 N1 178.95(14) . . ?
Au3 Au2 Au1 59.437(4) . . ?
N2 Au2 Au1 60.23(9) . . ?
N2 Au2 Au3 119.67(9) . . ?
N2 Au2 N3 179.35(14) . . ?
N3 Au2 Au1 119.79(9) . . ?
N3 Au2 Au3 60.36(9) . . ?
Au1 Au3 Au2 60.286(4) . . ?
N4 Au3 Au1 120.12(9) . . ?
N4 Au3 Au2 59.90(9) . . ?
N4 Au3 N5 178.29(13) . . ?
N5 Au3 Au1 60.90(8) . . ?
N5 Au3 Au2 121.18(8) . . ?
N2 N1 Au1 119.7(2) . . ?
C1 N1 Au1 130.6(3) . . ?
C1 N1 N2 109.7(3) . . ?
N1 N2 Au2 120.1(2) . . ?
C3 N2 Au2 131.9(3) . . ?
C3 N2 N1 107.9(3) . . ?
N4 N3 Au2 119.2(2) . . ?
C17 N3 Au2 131.6(3) . . ?
C17 N3 N4 109.1(3) . . ?
N3 N4 Au3 120.4(2) . . ?
C19 N4 Au3 131.3(3) . . ?
C19 N4 N3 108.3(3) . . ?
N6 N5 Au3 118.8(2) . . ?
C33 N5 Au3 132.2(3) . . ?
C33 N5 N6 108.5(3) . . ?
N5 N6 Au1 119.4(2) . . ?
C35 N6 Au1 131.9(3) . . ?
C35 N6 N5 108.7(3) . . ?
N1 C1 C2 107.3(4) . . ?
N1 C1 C4 120.9(3) . . ?
C2 C1 C4 131.8(4) . . ?
C1 C2 C7A 125.6(5) . . ?
C1 C2 C7B 128.9(5) . . ?
C3 C2 C1 106.0(4) . . ?
C3 C2 C7A 125.9(4) . . ?
C3 C2 C7B 123.1(5) . . ?
N2 C3 C2 109.0(4) . . ?
N2 C3 C14 121.4(4) . . ?
C2 C3 C14 129.6(4) . . ?
C1 C4 H4 107.5 . . ?
C1 C4 C5 111.8(4) . . ?
C1 C4 C6 111.8(4) . . ?
C5 C4 H4 107.5 . . ?
C6 C4 H4 107.5 . . ?
C6 C4 C5 110.5(4) . . ?
C4 C5 H5A 109.5 . . ?
C4 C5 H5B 109.5 . . ?
C4 C5 H5C 109.5 . . ?
H5A C5 H5B 109.5 . . ?
H5A C5 H5C 109.5 . . ?
H5B C5 H5C 109.5 . . ?
C4 C6 H6A 109.5 . . ?
C4 C6 H6B 109.5 . . ?
C4 C6 H6C 109.5 . . ?
H6A C6 H6B 109.5 . . ?
H6A C6 H6C 109.5 . . ?
H6B C6 H6C 109.5 . . ?
C8A C7A C2 124.4(4) . . ?
C8A C7A C12A 120.0 . . ?
C12A C7A C2 115.5(4) . . ?
C7A C8A H8A 120.0 . . ?
C9A C8A C7A 120.0 . . ?
C9A C8A H8A 120.0 . . ?
C8A C9A H9A 120.0 . . ?
C8A C9A C10A 120.0 . . ?
C10A C9A H9A 120.0 . . ?
C9A C10A H10A 120.0 . . ?
C11A C10A C9A 120.0 . . ?
C11A C10A H10A 120.0 . . ?
C10A C11A C12A 120.0 . . ?
C10A C11A C13A 120.0(5) . . ?
C12A C11A C13A 119.9(5) . . ?
C7A C12A H12A 120.0 . . ?
C11A C12A C7A 120.0 . . ?
C11A C12A H12A 120.0 . . ?
C12B C7B C2 113.0(4) . . ?
C12B C7B C8B 120.0 . . ?
C8B C7B C2 127.0(4) . . ?
C7B C12B H12B 120.0 . . ?
C7B C12B C11B 120.0 . . ?
C11B C12B H12B 120.0 . . ?
C12B C11B C13B 120.2(6) . . ?
C10B C11B C12B 120.0 . . ?
C10B C11B C13B 119.5(6) . . ?
C11B C10B H10B 120.0 . . ?
C11B C10B C9B 120.0 . . ?
C9B C10B H10B 120.0 . . ?
C10B C9B H9B 120.0 . . ?
C8B C9B C10B 120.0 . . ?
C8B C9B H9B 120.0 . . ?
C7B C8B H8B 120.0 . . ?
C9B C8B C7B 120.0 . . ?
C9B C8B H8B 120.0 . . ?
O1A C13A C11A 124.5(9) . . ?
O1A C13A H13A 117.7 . . ?
C11A C13A H13A 117.7 . . ?
O1B C13B C11B 123.7(10) . . ?
O1B C13B H13B 118.2 . . ?
C11B C13B H13B 118.2 . . ?
C3 C14 H14 95.8 . . ?
C3 C14 H14A 93.7 . . ?
C15A C14 C3 113.3(5) . . ?
C15A C14 H14 95.8 . . ?
C15B C14 C3 118.2(7) . . ?
C15B C14 H14A 93.7 . . ?
C15B C14 C16B 125.3(9) . . ?
C16A C14 C3 112.0(6) . . ?
C16A C14 H14 95.8 . . ?
C16A C14 C15A 131.5(7) . . ?
C16B C14 C3 115.3(7) . . ?
C16B C14 H14A 93.7 . . ?
C14 C15A H15A 109.5 . . ?
C14 C15A H15B 109.5 . . ?
C14 C15A H15C 109.5 . . ?
H15A C15A H15B 109.5 . . ?
H15A C15A H15C 109.5 . . ?
H15B C15A H15C 109.5 . . ?
C14 C15B H15D 109.5 . . ?
C14 C15B H15E 109.5 . . ?
C14 C15B H15F 109.5 . . ?
H15D C15B H15E 109.5 . . ?
H15D C15B H15F 109.5 . . ?
H15E C15B H15F 109.5 . . ?
C14 C16A H16A 109.5 . . ?
C14 C16A H16B 109.5 . . ?
C14 C16A H16C 109.5 . . ?
H16A C16A H16B 109.5 . . ?
H16A C16A H16C 109.5 . . ?
H16B C16A H16C 109.5 . . ?
C14 C16B H16D 109.5 . . ?
C14 C16B H16E 109.5 . . ?
C14 C16B H16F 109.5 . . ?
H16D C16B H16E 109.5 . . ?
H16D C16B H16F 109.5 . . ?
H16E C16B H16F 109.5 . . ?
N3 C17 C18 108.3(3) . . ?
N3 C17 C20 120.5(4) . . ?
C18 C17 C20 131.2(4) . . ?
C17 C18 C23 127.1(4) . . ?
C19 C18 C17 105.5(4) . . ?
C19 C18 C23 127.3(4) . . ?
N4 C19 C18 108.8(4) . . ?
N4 C19 C30 119.2(4) . . ?
C18 C19 C30 131.9(4) . . ?
C17 C20 H20 105.6 . . ?
C17 C20 C22 114.0(4) . . ?
C21 C20 C17 111.3(4) . . ?
C21 C20 H20 105.6 . . ?
C21 C20 C22 113.8(5) . . ?
C22 C20 H20 105.6 . . ?
C20 C21 H21A 109.5 . . ?
C20 C21 H21B 109.5 . . ?
C20 C21 H21C 109.5 . . ?
H21A C21 H21B 109.5 . . ?
H21A C21 H21C 109.5 . . ?
H21B C21 H21C 109.5 . . ?
C20 C22 H22A 109.5 . . ?
C20 C22 H22B 109.5 . . ?
C20 C22 H22C 109.5 . . ?
H22A C22 H22B 109.5 . . ?
H22A C22 H22C 109.5 . . ?
H22B C22 H22C 109.5 . . ?
C24 C23 C18 122.0(5) . . ?
C24 C23 C28 117.8(4) . . ?
C28 C23 C18 120.1(4) . . ?
C23 C24 H24 119.7 . . ?
C23 C24 C25 120.7(6) . . ?
C25 C24 H24 119.7 . . ?
C24 C25 H25 120.6 . . ?
C26 C25 C24 118.7(6) . . ?
C26 C25 H25 120.6 . . ?
C25 C26 H26 118.9 . . ?
C27 C26 C25 122.1(5) . . ?
C27 C26 H26 118.9 . . ?
C26 C27 C28 118.6(5) . . ?
C26 C27 C29 122.4(5) . . ?
C28 C27 C29 118.9(6) . . ?
C23 C28 H28 119.0 . . ?
C27 C28 C23 122.0(5) . . ?
C27 C28 H28 119.0 . . ?
O2A C29 C27 130.9(8) . . ?
O2A C29 H29 114.5 . . ?
O2B C29 C27 127.3(9) . . ?
O2B C29 H29A 116.3 . . ?
C27 C29 H29 114.5 . . ?
C27 C29 H29A 116.3 . . ?
C19 C30 H30 106.4 . . ?
C19 C30 C31 115.3(4) . . ?
C31 C30 H30 106.4 . . ?
C32 C30 C19 110.4(5) . . ?
C32 C30 H30 106.4 . . ?
C32 C30 C31 111.3(4) . . ?
C30 C31 H31A 109.5 . . ?
C30 C31 H31B 109.5 . . ?
C30 C31 H31C 109.5 . . ?
H31A C31 H31B 109.5 . . ?
H31A C31 H31C 109.5 . . ?
H31B C31 H31C 109.5 . . ?
C30 C32 H32A 109.5 . . ?
C30 C32 H32B 109.5 . . ?
C30 C32 H32C 109.5 . . ?
H32A C32 H32B 109.5 . . ?
H32A C32 H32C 109.5 . . ?
H32B C32 H32C 109.5 . . ?
N5 C33 C34 108.5(3) . . ?
N5 C33 C36 123.1(3) . . ?
C34 C33 C36 128.4(3) . . ?
C33 C34 C39 127.3(3) . . ?
C35 C34 C33 105.8(3) . . ?
C35 C34 C39 126.8(4) . . ?
N6 C35 C34 108.5(3) . . ?
N6 C35 C46 122.9(3) . . ?
C34 C35 C46 128.6(3) . . ?
C33 C36 H36 106.9 . . ?
C33 C36 C37 112.7(3) . . ?
C33 C36 C38 112.1(3) . . ?
C37 C36 H36 106.9 . . ?
C37 C36 C38 111.0(4) . . ?
C38 C36 H36 106.9 . . ?
C36 C37 H37A 109.5 . . ?
C36 C37 H37B 109.5 . . ?
C36 C37 H37C 109.5 . . ?
H37A C37 H37B 109.5 . . ?
H37A C37 H37C 109.5 . . ?
H37B C37 H37C 109.5 . . ?
C36 C38 H38A 109.5 . . ?
C36 C38 H38B 109.5 . . ?
C36 C38 H38C 109.5 . . ?
H38A C38 H38B 109.5 . . ?
H38A C38 H38C 109.5 . . ?
H38B C38 H38C 109.5 . . ?
C40 C39 C34 121.5(3) . . ?
C40 C39 C44 118.3(4) . . ?
C44 C39 C34 120.2(3) . . ?
C39 C40 H40 119.6 . . ?
C39 C40 C41 120.8(4) . . ?
C41 C40 H40 119.6 . . ?
C40 C41 C45 119.3(4) . . ?
C42 C41 C40 120.3(4) . . ?
C42 C41 C45 120.3(4) . . ?
C41 C42 H42 120.2 . . ?
C43 C42 C41 119.5(4) . . ?
C43 C42 H42 120.2 . . ?
C42 C43 H43 119.8 . . ?
C42 C43 C44 120.4(4) . . ?
C44 C43 H43 119.8 . . ?
C39 C44 H44 119.7 . . ?
C43 C44 C39 120.5(4) . . ?
C43 C44 H44 119.7 . . ?
O3A C45 C41 126.0(5) . . ?
O3A C45 H45 117.0 . . ?
O3B C45 C41 128.2(7) . . ?
O3B C45 H45A 115.9 . . ?
C41 C45 H45 117.0 . . ?
C41 C45 H45A 115.9 . . ?
C35 C46 H46 106.7 . . ?
C35 C46 C47 112.0(3) . . ?
C35 C46 C48 112.7(3) . . ?
C47 C46 H46 106.7 . . ?
C48 C46 H46 106.7 . . ?
C48 C46 C47 111.6(3) . . ?
C46 C47 H47A 109.5 . . ?
C46 C47 H47B 109.5 . . ?
C46 C47 H47C 109.5 . . ?
H47A C47 H47B 109.5 . . ?
H47A C47 H47C 109.5 . . ?
H47B C47 H47C 109.5 . . ?
C46 C48 H48A 109.5 . . ?
C46 C48 H48B 109.5 . . ?
C46 C48 H48C 109.5 . . ?
H48A C48 H48B 109.5 . . ?
H48A C48 H48C 109.5 . . ?
H48B C48 H48C 109.5 . . ?

loop_
_geom_bond_atom_site_label_1
_geom_bond_atom_site_label_2
_geom_bond_distance
_geom_bond_site_symmetry_2
_geom_bond_publ_flag
Au1 Au2 3.3551(2) . ?
Au1 Au3 3.3264(2) . ?
Au1 N1 2.006(3) . ?
Au1 N6 1.999(3) . ?
Au2 Au3 3.3549(2) . ?
Au2 N2 1.989(3) . ?
Au2 N3 1.993(3) . ?
Au3 N4 1.992(3) . ?
Au3 N5 1.993(3) . ?
O1A C13A 1.219(10) . ?
O1B C13B 1.234(11) . ?
O2A C29 1.173(6) . ?
O2B C29 1.134(8) . ?
O3A C45 1.180(7) . ?
O3B C45 1.165(9) . ?
N1 N2 1.363(4) . ?
N1 C1 1.351(5) . ?
N2 C3 1.345(5) . ?
N3 N4 1.371(4) . ?
N3 C17 1.340(5) . ?
N4 C19 1.346(5) . ?
N5 N6 1.376(4) . ?
N5 C33 1.349(4) . ?
N6 C35 1.346(5) . ?
C1 C2 1.404(6) . ?
C1 C4 1.498(6) . ?
C2 C3 1.393(6) . ?
C2 C7A 1.566(5) . ?
C2 C7B 1.495(5) . ?
C3 C14 1.516(6) . ?
C4 H4 1.0000 . ?
C4 C5 1.524(7) . ?
C4 C6 1.523(6) . ?
C5 H5A 0.9800 . ?
C5 H5B 0.9800 . ?
C5 H5C 0.9800 . ?
C6 H6A 0.9800 . ?
C6 H6B 0.9800 . ?
C6 H6C 0.9800 . ?
C7A C8A 1.3900 . ?
C7A C12A 1.3900 . ?
C8A H8A 0.9500 . ?
C8A C9A 1.3900 . ?
C9A H9A 0.9500 . ?
C9A C10A 1.3900 . ?
C10A H10A 0.9500 . ?
C10A C11A 1.3900 . ?
C11A C12A 1.3900 . ?
C11A C13A 1.456(9) . ?
C12A H12A 0.9500 . ?
C7B C12B 1.3900 . ?
C7B C8B 1.3900 . ?
C12B H12B 0.9500 . ?
C12B C11B 1.3900 . ?
C11B C10B 1.3900 . ?
C11B C13B 1.441(10) . ?
C10B H10B 0.9500 . ?
C10B C9B 1.3900 . ?
C9B H9B 0.9500 . ?
C9B C8B 1.3900 . ?
C8B H8B 0.9500 . ?
C13A H13A 0.9500 . ?
C13B H13B 0.9500 . ?
C14 H14 1.0000 . ?
C14 H14A 1.0000 . ?
C14 C15A 1.509(11) . ?
C14 C15B 1.336(14) . ?
C14 C16A 1.459(14) . ?
C14 C16B 1.464(16) . ?
C15A H15A 0.9800 . ?
C15A H15B 0.9800 . ?
C15A H15C 0.9800 . ?
C15B H15D 0.9800 . ?
C15B H15E 0.9800 . ?
C15B H15F 0.9800 . ?
C16A H16A 0.9800 . ?
C16A H16B 0.9800 . ?
C16A H16C 0.9800 . ?
C16B H16D 0.9800 . ?
C16B H16E 0.9800 . ?
C16B H16F 0.9800 . ?
C17 C18 1.408(6) . ?
C17 C20 1.502(6) . ?
C18 C19 1.397(6) . ?
C18 C23 1.481(6) . ?
C19 C30 1.501(6) . ?
C20 H20 1.0000 . ?
C20 C21 1.492(7) . ?
C20 C22 1.505(7) . ?
C21 H21A 0.9800 . ?
C21 H21B 0.9800 . ?
C21 H21C 0.9800 . ?
C22 H22A 0.9800 . ?
C22 H22B 0.9800 . ?
C22 H22C 0.9800 . ?
C23 C24 1.378(7) . ?
C23 C28 1.393(6) . ?
C24 H24 0.9500 . ?
C24 C25 1.402(7) . ?
C25 H25 0.9500 . ?
C25 C26 1.371(8) . ?
C26 H26 0.9500 . ?
C26 C27 1.355(8) . ?
C27 C28 1.377(6) . ?
C27 C29 1.487(8) . ?
C28 H28 0.9500 . ?
C29 H29 0.9500 . ?
C29 H29A 0.9500 . ?
C30 H30 1.0000 . ?
C30 C31 1.520(6) . ?
C30 C32 1.494(8) . ?
C31 H31A 0.9800 . ?
C31 H31B 0.9800 . ?
C31 H31C 0.9800 . ?
C32 H32A 0.9800 . ?
C32 H32B 0.9800 . ?
C32 H32C 0.9800 . ?
C33 C34 1.400(5) . ?
C33 C36 1.510(5) . ?
C34 C35 1.399(5) . ?
C34 C39 1.477(5) . ?
C35 C46 1.512(5) . ?
C36 H36 1.0000 . ?
C36 C37 1.526(5) . ?
C36 C38 1.533(6) . ?
C37 H37A 0.9800 . ?
C37 H37B 0.9800 . ?
C37 H37C 0.9800 . ?
C38 H38A 0.9800 . ?
C38 H38B 0.9800 . ?
C38 H38C 0.9800 . ?
C39 C40 1.382(5) . ?
C39 C44 1.406(5) . ?
C40 H40 0.9500 . ?
C40 C41 1.398(6) . ?
C41 C42 1.384(6) . ?
C41 C45 1.469(6) . ?
C42 H42 0.9500 . ?
C42 C43 1.377(6) . ?
C43 H43 0.9500 . ?
C43 C44 1.393(5) . ?
C44 H44 0.9500 . ?
C45 H45 0.9500 . ?
C45 H45A 0.9500 . ?
C46 H46 1.0000 . ?
C46 C47 1.539(5) . ?
C46 C48 1.530(6) . ?
C47 H47A 0.9800 . ?
C47 H47B 0.9800 . ?
C47 H47C 0.9800 . ?
C48 H48A 0.9800 . ?
C48 H48B 0.9800 . ?
C48 H48C 0.9800 . ?

loop_
_geom_torsion_atom_site_label_1
_geom_torsion_atom_site_label_2
_geom_torsion_atom_site_label_3
_geom_torsion_atom_site_label_4
_geom_torsion
_geom_torsion_site_symmetry_1
_geom_torsion_site_symmetry_2
_geom_torsion_site_symmetry_3
_geom_torsion_site_symmetry_4
_geom_torsion_publ_flag
Au1 N1 N2 Au2 -2.8(4) . . . . ?
Au1 N1 N2 C3 179.9(3) . . . . ?
Au1 N1 C1 C2 -179.9(3) . . . . ?
Au1 N1 C1 C4 -0.5(6) . . . . ?
Au1 N6 C35 C34 -178.1(3) . . . . ?
Au1 N6 C35 C46 4.1(6) . . . . ?
Au2 N2 C3 C2 -177.1(3) . . . . ?
Au2 N2 C3 C14 1.1(6) . . . . ?
Au2 N3 N4 Au3 -4.8(4) . . . . ?
Au2 N3 N4 C19 175.6(3) . . . . ?
Au2 N3 C17 C18 -175.2(3) . . . . ?
Au2 N3 C17 C20 7.2(6) . . . . ?
Au3 N4 C19 C18 -178.9(3) . . . . ?
Au3 N4 C19 C30 -2.7(6) . . . . ?
Au3 N5 N6 Au1 -8.6(4) . . . . ?
Au3 N5 N6 C35 172.9(2) . . . . ?
Au3 N5 C33 C34 -171.9(3) . . . . ?
Au3 N5 C33 C36 9.9(5) . . . . ?
N1 N2 C3 C2 -0.1(5) . . . . ?
N1 N2 C3 C14 178.1(4) . . . . ?
N1 C1 C2 C3 0.6(5) . . . . ?
N1 C1 C2 C7A -162.5(4) . . . . ?
N1 C1 C2 C7B 164.9(5) . . . . ?
N1 C1 C4 C5 115.1(5) . . . . ?
N1 C1 C4 C6 -120.4(5) . . . . ?
N2 N1 C1 C2 -0.7(5) . . . . ?
N2 N1 C1 C4 178.8(4) . . . . ?
N2 C3 C14 C15A 114.2(7) . . . . ?
N2 C3 C14 C15B 79.6(12) . . . . ?
N2 C3 C14 C16A -83.5(9) . . . . ?
N2 C3 C14 C16B -112.4(8) . . . . ?
N3 N4 C19 C18 0.7(5) . . . . ?
N3 N4 C19 C30 176.9(4) . . . . ?
N3 C17 C18 C19 -0.1(5) . . . . ?
N3 C17 C18 C23 177.3(4) . . . . ?
N3 C17 C20 C21 95.7(6) . . . . ?
N3 C17 C20 C22 -133.9(5) . . . . ?
N4 N3 C17 C18 0.5(5) . . . . ?
N4 N3 C17 C20 -177.1(4) . . . . ?
N4 C19 C30 C31 133.9(5) . . . . ?
N4 C19 C30 C32 -98.8(6) . . . . ?
N5 N6 C35 C34 0.3(4) . . . . ?
N5 N6 C35 C46 -177.6(3) . . . . ?
N5 C33 C34 C35 1.0(4) . . . . ?
N5 C33 C34 C39 -180.0(3) . . . . ?
N5 C33 C36 C37 -74.1(5) . . . . ?
N5 C33 C36 C38 52.1(5) . . . . ?
N6 N5 C33 C34 -0.8(4) . . . . ?
N6 N5 C33 C36 -179.0(3) . . . . ?
N6 C35 C46 C47 -68.5(5) . . . . ?
N6 C35 C46 C48 58.3(5) . . . . ?
C1 N1 N2 Au2 177.9(3) . . . . ?
C1 N1 N2 C3 0.5(4) . . . . ?
C1 C2 C3 N2 -0.3(5) . . . . ?
C1 C2 C3 C14 -178.3(5) . . . . ?
C1 C2 C7A C8A 70.8(7) . . . . ?
C1 C2 C7A C12A -113.4(5) . . . . ?
C1 C2 C7B C12B 97.7(6) . . . . ?
C1 C2 C7B C8B -83.9(8) . . . . ?
C2 C1 C4 C5 -65.5(7) . . . . ?
C2 C1 C4 C6 58.9(7) . . . . ?
C2 C3 C14 C15A -68.1(8) . . . . ?
C2 C3 C14 C15B -102.7(12) . . . . ?
C2 C3 C14 C16A 94.2(9) . . . . ?
C2 C3 C14 C16B 65.4(9) . . . . ?
C2 C7A C8A C9A 175.6(6) . . . . ?
C2 C7A C12A C11A -175.9(6) . . . . ?
C2 C7B C12B C11B 178.5(6) . . . . ?
C2 C7B C8B C9B -178.3(7) . . . . ?
C3 C2 C7A C8A -89.0(6) . . . . ?
C3 C2 C7A C12A 86.8(6) . . . . ?
C3 C2 C7B C12B -100.4(6) . . . . ?
C3 C2 C7B C8B 78.0(7) . . . . ?
C4 C1 C2 C3 -178.8(5) . . . . ?
C4 C1 C2 C7A 18.1(8) . . . . ?
C4 C1 C2 C7B -14.5(9) . . . . ?
C7A C2 C3 N2 162.7(4) . . . . ?
C7A C2 C3 C14 -15.3(8) . . . . ?
C7A C8A C9A C10A 0.0 . . . . ?
C8A C7A C12A C11A 0.0 . . . . ?
C8A C9A C10A C11A 0.0 . . . . ?
C9A C10A C11A C12A 0.0 . . . . ?
C9A C10A C11A C13A -175.5(8) . . . . ?
C10A C11A C12A C7A 0.0 . . . . ?
C10A C11A C13A O1A -5.4(14) . . . . ?
C12A C7A C8A C9A 0.0 . . . . ?
C12A C11A C13A O1A 179.1(9) . . . . ?
C7B C2 C3 N2 -165.7(4) . . . . ?
C7B C2 C3 C14 16.3(8) . . . . ?
C7B C12B C11B C10B 0.0 . . . . ?
C7B C12B C11B C13B -173.6(9) . . . . ?
C12B C7B C8B C9B 0.0 . . . . ?
C12B C11B C10B C9B 0.0 . . . . ?
C12B C11B C13B O1B 178.2(11) . . . . ?
C11B C10B C9B C8B 0.0 . . . . ?
C10B C11B C13B O1B 4.6(17) . . . . ?
C10B C9B C8B C7B 0.0 . . . . ?
C8B C7B C12B C11B 0.0 . . . . ?
C13A C11A C12A C7A 175.5(8) . . . . ?
C13B C11B C10B C9B 173.6(9) . . . . ?
C17 N3 N4 Au3 178.9(3) . . . . ?
C17 N3 N4 C19 -0.8(5) . . . . ?
C17 C18 C19 N4 -0.4(5) . . . . ?
C17 C18 C19 C30 -176.0(5) . . . . ?
C17 C18 C23 C24 83.1(6) . . . . ?
C17 C18 C23 C28 -96.6(6) . . . . ?
C18 C17 C20 C21 -81.3(7) . . . . ?
C18 C17 C20 C22 49.1(7) . . . . ?
C18 C19 C30 C31 -50.9(8) . . . . ?
C18 C19 C30 C32 76.4(7) . . . . ?
C18 C23 C24 C25 -179.0(4) . . . . ?
C18 C23 C28 C27 -179.9(4) . . . . ?
C19 C18 C23 C24 -100.1(6) . . . . ?
C19 C18 C23 C28 80.2(6) . . . . ?
C20 C17 C18 C19 177.2(5) . . . . ?
C20 C17 C18 C23 -5.4(8) . . . . ?
C23 C18 C19 N4 -177.8(4) . . . . ?
C23 C18 C19 C30 6.7(8) . . . . ?
C23 C24 C25 C26 -1.6(8) . . . . ?
C24 C23 C28 C27 0.4(7) . . . . ?
C24 C25 C26 C27 1.6(8) . . . . ?
C25 C26 C27 C28 -0.5(7) . . . . ?
C25 C26 C27 C29 -176.6(5) . . . . ?
C26 C27 C28 C23 -0.5(7) . . . . ?
C26 C27 C29 O2A 3.8(10) . . . . ?
C26 C27 C29 O2B 173.2(10) . . . . ?
C28 C23 C24 C25 0.6(7) . . . . ?
C28 C27 C29 O2A -172.3(6) . . . . ?
C28 C27 C29 O2B -2.9(12) . . . . ?
C29 C27 C28 C23 175.7(4) . . . . ?
C33 N5 N6 Au1 178.9(2) . . . . ?
C33 N5 N6 C35 0.4(4) . . . . ?
C33 C34 C35 N6 -0.7(4) . . . . ?
C33 C34 C35 C46 176.9(4) . . . . ?
C33 C34 C39 C40 128.6(4) . . . . ?
C33 C34 C39 C44 -51.3(6) . . . . ?
C34 C33 C36 C37 108.2(5) . . . . ?
C34 C33 C36 C38 -125.7(4) . . . . ?
C34 C35 C46 C47 114.2(4) . . . . ?
C34 C35 C46 C48 -119.0(4) . . . . ?
C34 C39 C40 C41 -179.7(4) . . . . ?
C34 C39 C44 C43 179.7(4) . . . . ?
C35 C34 C39 C40 -52.5(6) . . . . ?
C35 C34 C39 C44 127.6(4) . . . . ?
C36 C33 C34 C35 179.0(4) . . . . ?
C36 C33 C34 C39 -2.0(6) . . . . ?
C39 C34 C35 N6 -179.8(3) . . . . ?
C39 C34 C35 C46 -2.1(6) . . . . ?
C39 C40 C41 C42 0.7(7) . . . . ?
C39 C40 C41 C45 -178.3(5) . . . . ?
C40 C39 C44 C43 -0.2(6) . . . . ?
C40 C41 C42 C43 -1.7(7) . . . . ?
C40 C41 C45 O3A 10.5(10) . . . . ?
C40 C41 C45 O3B -178.1(11) . . . . ?
C41 C42 C43 C44 1.7(7) . . . . ?
C42 C41 C45 O3A -168.6(7) . . . . ?
C42 C41 C45 O3B 2.9(13) . . . . ?
C42 C43 C44 C39 -0.7(6) . . . . ?
C44 C39 C40 C41 0.2(6) . . . . ?
C45 C41 C42 C43 177.4(5) . . . . ?

loop_
_exptl_oxdiff_crystal_face_indexfrac_h
_exptl_oxdiff_crystal_face_indexfrac_k
_exptl_oxdiff_crystal_face_indexfrac_l
_exptl_oxdiff_crystal_face_x
_exptl_oxdiff_crystal_face_y
_exptl_oxdiff_crystal_face_z
-1.0000 0.0000 -0.0000 -0.0319 0.0024 0.0158
1.0000 -0.0000 0.0000 0.0319 -0.0024 -0.0158
0.0000 0.0000 1.0000 0.0471 0.0012 0.0751
-0.0000 -0.0000 -1.0000 -0.0471 -0.0012 -0.0751
0.0000 -1.0000 -0.0000 -0.0012 -0.0242 0.0012
-0.0000 1.0000 0.0000 0.0012 0.0242 -0.0012
1.0000 -1.0000 0.0000 0.0306 -0.0266 -0.0146
-1.0000 1.0000 -0.0000 -0.0306 0.0266 0.0146
